data_7203719
loop_
_publ_author_name
'John Fawcett'
'Eric G. Hope'
'Alison M. Stuart'
'Andrew J. West'

_publ_section_title
;
 Recycling of a perfluoroalkylated BINOL ligand using fluorous
 solid-phase extraction
;
_journal_issue 5
_journal_name_full 'Green Chemistry'
_journal_page_first 316
_journal_paper_doi 10.1039/b418039a
_journal_volume 7
_journal_year 2005
_chemical_formula_sum 'C32 H40 O2 Sn'
_chemical_formula_weight 575.33
_chemical_name_systematic
;
?
;
_space_group_IT_number 4
_symmetry_cell_setting monoclinic
_symmetry_space_group_name_Hall 'P 2yb'
_symmetry_space_group_name_H-M 'P 1 21 1'
_atom_sites_solution_hydrogens geom
_atom_sites_solution_primary direct
_atom_sites_solution_secondary difmap
_audit_creation_method SHELXL-97
_cell_angle_alpha 90.00
_cell_angle_beta 115.519(2)
_cell_angle_gamma 90.00
_cell_formula_units_Z 2
_cell_length_a 11.2787(12)
_cell_length_b 11.6990(13)
_cell_length_c 11.6960(13)
_cell_measurement_reflns_used 7853
_cell_measurement_temperature 150(2)
_cell_measurement_theta_max 28.12
_cell_measurement_theta_min 2.60
_cell_volume 1392.7(3)
_computing_cell_refinement 'Bruker SMART'
_computing_data_collection 'Bruker SMART'
_computing_data_reduction 'Bruker SAINT'
_computing_molecular_graphics 'Bruker SHELXTL'
_computing_publication_material 'Bruker SHELXTL'
_computing_structure_refinement 'SHELXL-97 (Sheldrick, 1997)'
_computing_structure_solution 'SHELXS-97 (Sheldrick, 1990)'
_diffrn_ambient_temperature 150(2)
_diffrn_measured_fraction_theta_full 0.988
_diffrn_measured_fraction_theta_max 0.988
_diffrn_measurement_device_type 'CCD area detector'
_diffrn_measurement_method 'phi and omega scans'
_diffrn_radiation_monochromator graphite
_diffrn_radiation_source 'fine-focus sealed tube'
_diffrn_radiation_type MoK\a
_diffrn_radiation_wavelength 0.71073
_diffrn_reflns_av_R_equivalents 0.0232
_diffrn_reflns_av_sigmaI/netI 0.0354
_diffrn_reflns_limit_h_max 13
_diffrn_reflns_limit_h_min -13
_diffrn_reflns_limit_k_max 14
_diffrn_reflns_limit_k_min -14
_diffrn_reflns_limit_l_max 14
_diffrn_reflns_limit_l_min -14
_diffrn_reflns_number 10765
_diffrn_reflns_theta_full 25.99
_diffrn_reflns_theta_max 25.99
_diffrn_reflns_theta_min 1.93
_exptl_absorpt_coefficient_mu 0.943
_exptl_absorpt_correction_T_max 0.928
_exptl_absorpt_correction_T_min 0.802
_exptl_absorpt_correction_type empirical
_exptl_absorpt_process_details
;
absorption correction based on 9841 reflections (SADABS); Rint 0.036 before
correction and 0.030 after.
;
_exptl_crystal_colour colourless
_exptl_crystal_density_diffrn 1.372
_exptl_crystal_density_method 'not measured'
_exptl_crystal_description block
_exptl_crystal_F_000 596
_exptl_crystal_size_max 0.26
_exptl_crystal_size_mid 0.12
_exptl_crystal_size_min 0.06
_refine_diff_density_max 3.941
_refine_diff_density_min -0.750
_refine_diff_density_rms 0.150
_refine_ls_abs_structure_details 'Flack H D (1983), Acta Cryst. A39, 876-881'
_refine_ls_abs_structure_Flack 0.02(3)
_refine_ls_extinction_method none
_refine_ls_goodness_of_fit_ref 1.076
_refine_ls_hydrogen_treatment mixed
_refine_ls_matrix_type full
_refine_ls_number_parameters 317
_refine_ls_number_reflns 5207
_refine_ls_number_restraints 1
_refine_ls_restrained_S_all 1.076
_refine_ls_R_factor_all 0.0459
_refine_ls_R_factor_gt 0.0450
_refine_ls_shift/su_max 0.001
_refine_ls_shift/su_mean 0.000
_refine_ls_structure_factor_coef Fsqd
_refine_ls_weighting_details 'calc w=1/[\s^2^(Fo^2^)+(0.0905P)^2^+0.3404P] where P=(Fo^2^+2Fc^2^)/3'
_refine_ls_weighting_scheme calc
_refine_ls_wR_factor_gt 0.1199
_refine_ls_wR_factor_ref 0.1205
_reflns_number_gt 5031
_reflns_number_total 5207
_reflns_threshold_expression &gt;2sigma(I)
_cod_data_source_file b418039a.txt
_cod_data_source_block 04004
_cod_depositor_comments
;
The following automatic conversions were performed:
'_symmetry_cell_setting' value 'Monoclinic' changed to 'monoclinic'
according to '/home/saulius/struct/CIF-dictionaries/cif_core.dic'
dictionary named 'cif_core.dic' version 2.4.1 from 2010-06-29.

Automatic conversion script
Id: cif_fix_enum 1527 2010-12-29 10:47:43Z saulius 
;
_cod_original_sg_symbol_H-M P2(1)
_cod_database_code 7203719

loop_
_symmetry_equiv_pos_as_xyz
'x, y, z'
'-x, y+1/2, -z'

loop_
_atom_site_label
_atom_site_type_symbol
_atom_site_fract_x
_atom_site_fract_y
_atom_site_fract_z
_atom_site_U_iso_or_equiv
_atom_site_adp_type
_atom_site_occupancy
_atom_site_symmetry_multiplicity
_atom_site_calc_flag
_atom_site_refinement_flags
_atom_site_disorder_assembly
_atom_site_disorder_group
Sn1 Sn 0.09564(2) 0.87379(5) 0.49311(2) 0.01679(11) Uani 1 1 d . . .
O1 O -0.0531(4) 0.5809(3) 0.5814(3) 0.0215(8) Uani 1 1 d . . .
O2 O 0.1214(4) 0.7026(3) 0.5647(3) 0.0207(8) Uani 1 1 d . . .
C1 C -0.0787(6) 0.8297(5) 0.3288(5) 0.0232(11) Uani 1 1 d . . .
H1A H -0.0936 0.8885 0.2656 0.028 Uiso 1 1 calc R . .
H1B H -0.0615 0.7590 0.2951 0.028 Uiso 1 1 calc R . .
C2 C -0.2068(6) 0.8140(5) 0.3427(6) 0.0305(13) Uani 1 1 d . . .
H2A H -0.1912 0.7633 0.4134 0.037 Uiso 1 1 calc R . .
H2B H -0.2348 0.8874 0.3612 0.037 Uiso 1 1 calc R . .
C3 C -0.3149(6) 0.7649(5) 0.2235(6) 0.0328(14) Uani 1 1 d . . .
H3A H -0.3273 0.8146 0.1529 0.039 Uiso 1 1 calc R . .
H3B H -0.2867 0.6910 0.2068 0.039 Uiso 1 1 calc R . .
C4 C -0.4451(6) 0.7506(7) 0.2296(7) 0.0458(19) Uani 1 1 d . . .
H4A H -0.4311 0.7160 0.3088 0.069 Uiso 1 1 d R . .
H4B H -0.5015 0.7027 0.1611 0.069 Uiso 1 1 d R . .
H4C H -0.4855 0.8241 0.2227 0.069 Uiso 1 1 d R . .
C5 C 0.1040(6) 0.9515(5) 0.6622(5) 0.0224(11) Uani 1 1 d . . .
H5A H 0.1558 0.9030 0.7337 0.027 Uiso 1 1 calc R . .
H5B H 0.1492 1.0241 0.6745 0.027 Uiso 1 1 calc R . .
C6 C -0.0285(6) 0.9719(5) 0.6625(5) 0.0240(12) Uani 1 1 d . . .
H6A H -0.0731 0.8993 0.6536 0.029 Uiso 1 1 calc R . .
H6B H -0.0817 1.0190 0.5902 0.029 Uiso 1 1 calc R . .
C7 C -0.0163(6) 1.0307(5) 0.7838(6) 0.0259(12) Uani 1 1 d . . .
H7A H 0.0313 0.9811 0.8556 0.031 Uiso 1 1 calc R . .
H7B H 0.0338 1.1007 0.7959 0.031 Uiso 1 1 calc R . .
C8 C -0.1479(8) 1.0583(7) 0.7795(8) 0.0373(19) Uani 1 1 d . . .
H8A H -0.1950 1.1080 0.7092 0.056 Uiso 1 1 d R . .
H8B H -0.1361 1.0955 0.8568 0.056 Uiso 1 1 d R . .
H8C H -0.1969 0.9890 0.7699 0.056 Uiso 1 1 d R . .
C9 C 0.2701(5) 0.8887(6) 0.4599(5) 0.0197(13) Uani 1 1 d . . .
H9A H 0.3027 0.8128 0.4556 0.024 Uiso 1 1 calc R . .
H9B H 0.2470 0.9257 0.3789 0.024 Uiso 1 1 calc R . .
C10 C 0.3775(6) 0.9561(6) 0.5623(6) 0.0308(13) Uani 1 1 d . . .
H10A H 0.4060 0.9150 0.6418 0.037 Uiso 1 1 calc R . .
H10B H 0.3418 1.0289 0.5724 0.037 Uiso 1 1 calc R . .
C11 C 0.4952(7) 0.9781(7) 0.5358(8) 0.0460(18) Uani 1 1 d . . .
H11A H 0.5542 1.0310 0.5982 0.055 Uiso 1 1 calc R . .
H11B H 0.4665 1.0129 0.4528 0.055 Uiso 1 1 calc R . .
C12 C 0.5678(6) 0.8675(15) 0.5400(9) 0.071(3) Uani 1 1 d . . .
H12A H 0.6454 0.8631 0.6187 0.106 Uiso 1 1 d R . .
H12B H 0.5921 0.8660 0.4708 0.106 Uiso 1 1 d R . .
H12C H 0.5118 0.8036 0.5333 0.106 Uiso 1 1 d R . .
C13 C -0.0421(6) 0.6322(4) 0.6921(5) 0.0198(11) Uani 1 1 d . . .
C14 C -0.1604(6) 0.6512(5) 0.7025(6) 0.0237(12) Uani 1 1 d . . .
H14 H -0.2396 0.6288 0.6369 0.028 Uiso 1 1 calc R . .
C15 C -0.1605(6) 0.7022(6) 0.8080(6) 0.0236(14) Uani 1 1 d . . .
H15 H -0.2381 0.7093 0.8172 0.028 Uiso 1 1 calc R . .
C16 C -0.0398(5) 0.7442(5) 0.9033(5) 0.0213(11) Uani 1 1 d . . .
C17 C -0.0397(6) 0.8081(5) 1.0052(6) 0.0261(12) Uani 1 1 d . . .
H17 H -0.1180 0.8179 1.0125 0.031 Uiso 1 1 calc R . .
C18 C 0.0735(6) 0.8562(6) 1.0942(5) 0.0284(14) Uani 1 1 d . . .
H18 H 0.0722 0.8973 1.1617 0.034 Uiso 1 1 calc R . .
C19 C 0.1903(6) 0.8427(5) 1.0820(6) 0.0274(14) Uani 1 1 d . . .
H19 H 0.2668 0.8766 1.1411 0.033 Uiso 1 1 calc R . .
C20 C 0.1944(5) 0.7800(5) 0.9837(6) 0.0231(12) Uani 1 1 d . . .
H20 H 0.2735 0.7718 0.9776 0.028 Uiso 1 1 calc R . .
C21 C 0.0785(5) 0.7278(4) 0.8915(5) 0.0182(10) Uani 1 1 d . . .
C22 C 0.0793(5) 0.6628(5) 0.7861(5) 0.0198(11) Uani 1 1 d . . .
C23 C 0.2038(5) 0.6352(4) 0.7784(5) 0.0193(11) Uani 1 1 d . . .
C24 C 0.2233(5) 0.6622(4) 0.6708(5) 0.0184(10) Uani 1 1 d . . .
C25 C 0.3449(6) 0.6456(5) 0.6689(6) 0.0241(12) Uani 1 1 d . . .
H25 H 0.3556 0.6668 0.5973 0.029 Uiso 1 1 calc R . .
C26 C 0.4489(6) 0.5990(5) 0.7701(6) 0.0300(13) Uani 1 1 d . . .
H26 H 0.5303 0.5921 0.7684 0.036 Uiso 1 1 calc R . .
C27 C 0.4320(6) 0.5612(5) 0.8769(5) 0.0235(12) Uani 1 1 d . . .
C28 C 0.5344(6) 0.5029(5) 0.9790(6) 0.0276(13) Uani 1 1 d . . .
H28 H 0.6167 0.4964 0.9792 0.033 Uiso 1 1 calc R . .
C29 C 0.5144(6) 0.4568(6) 1.0756(5) 0.0312(14) Uani 1 1 d . . .
H29 H 0.5817 0.4177 1.1405 0.037 Uiso 1 1 calc R . .
C30 C 0.3914(6) 0.4688(5) 1.0764(5) 0.0281(13) Uani 1 1 d . . .
H30 H 0.3778 0.4372 1.1427 0.034 Uiso 1 1 calc R . .
C31 C 0.2902(6) 0.5259(5) 0.9819(5) 0.0224(11) Uani 1 1 d . . .
H31 H 0.2095 0.5321 0.9851 0.027 Uiso 1 1 calc R . .
C32 C 0.3075(5) 0.5756(5) 0.8793(5) 0.0191(10) Uani 1 1 d . . .

loop_
_atom_site_aniso_label
_atom_site_aniso_U_11
_atom_site_aniso_U_22
_atom_site_aniso_U_33
_atom_site_aniso_U_23
_atom_site_aniso_U_13
_atom_site_aniso_U_12
Sn1 0.01764(17) 0.01677(17) 0.01704(17) -0.00085(19) 0.00848(12) -0.00088(18)
O1 0.0260(19) 0.0180(19) 0.0168(19) -0.0016(15) 0.0057(15) -0.0006(15)
O2 0.0243(19) 0.0204(19) 0.0145(18) 0.0007(14) 0.0057(15) -0.0009(15)
C1 0.031(3) 0.022(2) 0.014(2) -0.003(2) 0.008(2) -0.002(2)
C2 0.033(3) 0.025(3) 0.029(3) 0.003(3) 0.008(3) -0.001(2)
C3 0.031(3) 0.026(3) 0.030(3) -0.001(3) 0.002(3) -0.002(2)
C4 0.027(3) 0.043(4) 0.049(4) 0.015(3) -0.002(3) -0.006(3)
C5 0.033(3) 0.022(3) 0.009(2) -0.004(2) 0.006(2) -0.001(2)
C6 0.030(3) 0.025(3) 0.018(3) 0.005(2) 0.011(2) 0.004(2)
C7 0.036(3) 0.018(3) 0.032(3) -0.004(2) 0.022(3) 0.001(2)
C8 0.051(5) 0.036(4) 0.039(4) -0.005(3) 0.033(4) -0.002(3)
C9 0.036(2) 0.013(4) 0.027(2) -0.005(2) 0.030(2) -0.005(2)
C10 0.022(3) 0.039(4) 0.027(3) -0.005(3) 0.006(2) -0.008(2)
C11 0.023(3) 0.063(5) 0.048(4) 0.003(4) 0.011(3) -0.005(3)
C12 0.028(3) 0.102(7) 0.100(6) 0.000(9) 0.044(4) 0.020(7)
C13 0.029(3) 0.010(2) 0.022(3) 0.0012(19) 0.012(2) -0.002(2)
C14 0.023(3) 0.018(3) 0.028(3) -0.004(2) 0.009(2) -0.001(2)
C15 0.015(3) 0.033(3) 0.029(3) -0.004(3) 0.016(3) -0.002(2)
C16 0.024(3) 0.019(3) 0.021(3) -0.002(2) 0.009(2) 0.002(2)
C17 0.027(3) 0.027(3) 0.029(3) 0.000(3) 0.016(3) 0.001(2)
C18 0.042(3) 0.022(4) 0.022(2) -0.007(2) 0.015(2) -0.002(3)
C19 0.036(3) 0.022(3) 0.024(3) -0.003(2) 0.013(2) -0.003(2)
C20 0.019(3) 0.022(3) 0.027(3) -0.001(2) 0.009(2) -0.002(2)
C21 0.020(3) 0.016(2) 0.018(3) 0.004(2) 0.008(2) 0.0034(19)
C22 0.021(3) 0.016(2) 0.021(3) 0.002(2) 0.007(2) 0.002(2)
C23 0.022(3) 0.016(3) 0.020(3) -0.003(2) 0.009(2) -0.0009(19)
C24 0.024(3) 0.012(2) 0.020(3) 0.003(2) 0.010(2) 0.005(2)
C25 0.030(3) 0.021(3) 0.024(3) 0.004(2) 0.015(2) 0.002(2)
C26 0.025(3) 0.031(3) 0.035(4) 0.008(3) 0.013(3) 0.008(2)
C27 0.028(3) 0.021(3) 0.018(3) 0.001(2) 0.006(2) 0.003(2)
C28 0.016(3) 0.034(3) 0.031(3) -0.003(3) 0.008(2) 0.007(2)
C29 0.030(3) 0.040(4) 0.017(3) 0.005(3) 0.004(2) 0.010(3)
C30 0.035(3) 0.033(3) 0.014(3) 0.005(2) 0.009(2) 0.009(3)
C31 0.027(3) 0.025(3) 0.015(3) 0.000(2) 0.009(2) -0.001(2)
C32 0.024(3) 0.018(2) 0.014(3) -0.003(2) 0.007(2) 0.001(2)

loop_
_atom_type_symbol
_atom_type_description
_atom_type_scat_dispersion_real
_atom_type_scat_dispersion_imag
_atom_type_scat_source
C C 0.0033 0.0016 'International Tables Vol C Tables 4.2.6.8 and 6.1.1.4'
H H 0.0000 0.0000 'International Tables Vol C Tables 4.2.6.8 and 6.1.1.4'
O O 0.0106 0.0060 'International Tables Vol C Tables 4.2.6.8 and 6.1.1.4'
Sn Sn -0.6537 1.4246 'International Tables Vol C Tables 4.2.6.8 and 6.1.1.4'

loop_
_geom_angle_atom_site_label_1
_geom_angle_atom_site_label_2
_geom_angle_atom_site_label_3
_geom_angle
_geom_angle_site_symmetry_1
_geom_angle_site_symmetry_3
_geom_angle_publ_flag
C1 Sn1 O2 92.45(19) . . y
C1 Sn1 C5 126.2(2) . . y
O2 Sn1 C5 95.24(18) . . y
C1 Sn1 C9 114.3(2) . . y
O2 Sn1 C9 99.4(2) . . y
C5 Sn1 C9 116.7(2) . . y
C1 Sn1 O1 87.55(18) . 2_556 y
O2 Sn1 O1 175.01(13) . 2_556 y
C5 Sn1 O1 80.77(17) . 2_556 y
C9 Sn1 O1 85.1(2) . 2_556 ?
C13 O1 Sn1 131.3(3) . 2_546 ?
C24 O2 Sn1 126.9(3) . . ?
C2 C1 Sn1 118.5(4) . . ?
C3 C2 C1 111.6(5) . . ?
C4 C3 C2 114.4(6) . . ?
C6 C5 Sn1 114.7(4) . . ?
C5 C6 C7 112.2(5) . . ?
C8 C7 C6 112.0(5) . . ?
C10 C9 Sn1 112.3(4) . . ?
C9 C10 C11 113.7(5) . . ?
C10 C11 C12 111.0(7) . . ?
O1 C13 C22 121.0(5) . . ?
O1 C13 C14 116.3(5) . . ?
C22 C13 C14 122.7(5) . . ?
C15 C14 C13 121.0(5) . . ?
C14 C15 C16 118.9(5) . . ?
C17 C16 C21 120.0(5) . . ?
C17 C16 C15 119.8(5) . . ?
C21 C16 C15 120.1(5) . . ?
C18 C17 C16 121.4(5) . . ?
C17 C18 C19 119.2(5) . . ?
C20 C19 C18 121.1(5) . . ?
C19 C20 C21 120.6(5) . . ?
C16 C21 C20 117.7(5) . . ?
C16 C21 C22 120.4(5) . . ?
C20 C21 C22 121.8(5) . . ?
C13 C22 C21 116.3(5) . . ?
C13 C22 C23 122.3(5) . . ?
C21 C22 C23 121.3(5) . . ?
C24 C23 C32 117.4(5) . . ?
C24 C23 C22 121.6(5) . . ?
C32 C23 C22 120.9(5) . . ?
O2 C24 C25 118.9(5) . . ?
O2 C24 C23 119.9(5) . . ?
C25 C24 C23 121.2(5) . . ?
C26 C25 C24 121.5(5) . . ?
C25 C26 C27 119.8(5) . . ?
C26 C27 C32 119.3(5) . . ?
C26 C27 C28 121.3(5) . . ?
C32 C27 C28 119.3(5) . . ?
C29 C28 C27 121.4(5) . . ?
C28 C29 C30 119.2(5) . . ?
C31 C30 C29 121.8(5) . . ?
C30 C31 C32 120.7(5) . . ?
C31 C32 C27 117.5(5) . . ?
C31 C32 C23 122.3(5) . . ?
C27 C32 C23 120.1(5) . . ?

loop_
_geom_bond_atom_site_label_1
_geom_bond_atom_site_label_2
_geom_bond_distance
_geom_bond_site_symmetry_2
_geom_bond_publ_flag
Sn1 C1 2.138(5) . y
Sn1 O2 2.142(4) . y
Sn1 C5 2.142(5) . y
Sn1 C9 2.171(5) . y
Sn1 O1 2.549(4) 2_556 y
O1 C13 1.383(7) . y
O1 Sn1 2.549(4) 2_546 y
O2 C24 1.363(6) . y
C1 C2 1.533(8) . ?
C2 C3 1.515(8) . ?
C3 C4 1.510(10) . ?
C5 C6 1.514(8) . ?
C6 C7 1.529(8) . ?
C7 C8 1.498(9) . ?
C9 C10 1.508(8) . ?
C10 C11 1.510(9) . ?
C11 C12 1.520(16) . ?
C13 C22 1.384(8) . ?
C13 C14 1.409(8) . ?
C14 C15 1.372(8) . ?
C15 C16 1.425(8) . ?
C16 C17 1.407(8) . ?
C16 C21 1.412(7) . ?
C17 C18 1.373(8) . ?
C18 C19 1.394(8) . ?
C19 C20 1.382(8) . ?
C20 C21 1.425(8) . ?
C21 C22 1.452(8) . ?
C22 C23 1.481(8) . ?
C23 C24 1.403(7) . ?
C23 C32 1.434(8) . ?
C24 C25 1.394(8) . ?
C25 C26 1.371(8) . ?
C26 C27 1.414(8) . ?
C27 C32 1.426(8) . ?
C27 C28 1.427(8) . ?
C28 C29 1.356(9) . ?
C29 C30 1.398(9) . ?
C30 C31 1.372(8) . ?
C31 C32 1.421(7) . ?
